data_4307582
loop_
_publ_author_name
'Samuel J. Mugavero'
'Mark D. Smith'
'Hans-Conrad zur Loye'

_publ_contact_author_address
;
Department of Chemistry and Biochemistry
University of South Carolina
Columbia, SC  29208
USA
;
_publ_contact_author_email zurloye@sc.edu
_publ_contact_author_fax '803 777 8508'
_publ_contact_author_name 'Professor Hans-Conrad zur Loye'
_publ_contact_author_phone '803 777 6916'
_publ_section_title
;
Crystal Growth and Structural Characterization of the New Ordered
Palladates LnKPdO3 (Ln = La, Pr, Nd, Sm-Gd) and the Isostructural,
Partially Cu-Substituted Palladate PrK(Cu0.14Pd0.86)O3
;
_journal_name_full 'Inorganic Chemistry'
_journal_page_first 3116
_journal_page_last 3122
_journal_paper_doi 10.1021/ic062066m
_journal_volume 46
_journal_year 2007
_chemical_formula_moiety 'Eu K O3 Pd'
_chemical_formula_sum 'Eu K O3 Pd'
_chemical_formula_weight 345.46
_chemical_name_systematic
; 
 ? 
;
_space_group_IT_number 12
_symmetry_cell_setting monoclinic
_symmetry_space_group_name_Hall '-C 2y'
_symmetry_space_group_name_H-M 'C 1 2/m 1'
_atom_sites_solution_hydrogens none
_atom_sites_solution_primary direct
_atom_sites_solution_secondary difmap
_audit_creation_method SHELXL-97
_cell_angle_alpha 90.00
_cell_angle_beta 104.5620(10)
_cell_angle_gamma 90.00
_cell_formula_units_Z 4
_cell_length_a 13.0582(5)
_cell_length_b 3.9198(2)
_cell_length_c 7.3298(3)
_cell_measurement_reflns_used 2748
_cell_measurement_temperature 294(2)
_cell_measurement_theta_max 32.524
_cell_measurement_theta_min 2.871
_cell_volume 363.13(3)
_computing_cell_refinement 'SAINT+ NT V6.22 (Bruker, 2001)'
_computing_data_collection 'SMART NT V5.625 (Bruker, 1998)'
_computing_data_reduction 'SAINT+ NT V6.22'
_computing_molecular_graphics 'SHELXTL V6.1 (Sheldrick, 2000)'
_computing_publication_material 'SHELXTL V6.1'
_computing_structure_refinement 'SHELXL-97 (Sheldrick, 1997)'
_computing_structure_solution 'SHELXS-97 (Sheldrick, 1990)'
_diffrn_ambient_temperature 294(2)
_diffrn_measured_fraction_theta_full 1.000
_diffrn_measured_fraction_theta_max 1.000
_diffrn_measurement_device_type 'Bruker SMART APEX CCD diffractometer'
_diffrn_measurement_method 'omega scans'
_diffrn_radiation_monochromator graphite
_diffrn_radiation_source 'fine-focus sealed tube'
_diffrn_radiation_type MoK\a
_diffrn_radiation_wavelength 0.71073
_diffrn_reflns_av_R_equivalents 0.0303
_diffrn_reflns_av_sigmaI/netI 0.0207
_diffrn_reflns_limit_h_max 19
_diffrn_reflns_limit_h_min -19
_diffrn_reflns_limit_k_max 5
_diffrn_reflns_limit_k_min -5
_diffrn_reflns_limit_l_max 10
_diffrn_reflns_limit_l_min -11
_diffrn_reflns_number 4069
_diffrn_reflns_theta_full 32.57
_diffrn_reflns_theta_max 32.57
_diffrn_reflns_theta_min 2.87
_diffrn_standards_decay_% 0
_exptl_absorpt_coefficient_mu 23.030
_exptl_absorpt_correction_T_max 1.0000
_exptl_absorpt_correction_T_min 0.4766
_exptl_absorpt_correction_type multi-scan
_exptl_absorpt_process_details '(SADABS, Bruker, 2001)'
_exptl_crystal_colour brown
_exptl_crystal_density_diffrn 6.319
_exptl_crystal_density_meas 6.32
_exptl_crystal_density_method 'not measured'
_exptl_crystal_description needle
_exptl_crystal_F_000 608
_exptl_crystal_size_max 0.10
_exptl_crystal_size_mid 0.04
_exptl_crystal_size_min 0.02
_refine_diff_density_max 1.958
_refine_diff_density_min -2.974
_refine_diff_density_rms 0.379
_refine_ls_extinction_coef 0.0023(3)
_refine_ls_extinction_expression Fc^*^=kFc[1+0.001xFc^2^\l^3^/sin(2\q)]^-1/4^
_refine_ls_extinction_method SHELXL
_refine_ls_goodness_of_fit_ref 1.148
_refine_ls_hydrogen_treatment none
_refine_ls_matrix_type full
_refine_ls_number_parameters 38
_refine_ls_number_reflns 743
_refine_ls_number_restraints 0
_refine_ls_restrained_S_all 1.148
_refine_ls_R_factor_all 0.0248
_refine_ls_R_factor_gt 0.0239
_refine_ls_shift/su_max 0.001
_refine_ls_shift/su_mean 0.000
_refine_ls_structure_factor_coef Fsqd
_refine_ls_weighting_details 'calc w=1/[\s^2^(Fo^2^)+(0.0382P)^2^+0.9027P] where P=(Fo^2^+2Fc^2^)/3'
_refine_ls_weighting_scheme calc
_refine_ls_wR_factor_gt 0.0602
_refine_ls_wR_factor_ref 0.0607
_reflns_number_gt 724
_reflns_number_total 743
_reflns_threshold_expression >2sigma(I)
_cod_data_source_file ic062066msi20061029_032921.cif
_cod_data_source_block EuKPdO3
_cod_depositor_comments
;
The following automatic conversions were performed:
'_symmetry_cell_setting' value 'Monoclinic' changed to 'monoclinic'
according to '/home/saulius/struct/CIF-dictionaries/cif_core.dic'
dictionary named 'cif_core.dic' version 2.4.1 from 2010-06-29.

Automatic conversion script
Id: cif_fix_enum 1527 2010-12-29 10:47:43Z saulius 
;
_cod_original_sg_symbol_H-M 'C 2/m'
_cod_database_code 4307582

loop_
_symmetry_equiv_pos_as_xyz
'x, y, z'
'-x, y, -z'
'x+1/2, y+1/2, z'
'-x+1/2, y+1/2, -z'
'-x, -y, -z'
'x, -y, z'
'-x+1/2, -y+1/2, -z'
'x+1/2, -y+1/2, z'

loop_
_atom_site_label
_atom_site_type_symbol
_atom_site_fract_x
_atom_site_fract_y
_atom_site_fract_z
_atom_site_U_iso_or_equiv
_atom_site_adp_type
_atom_site_occupancy
_atom_site_symmetry_multiplicity
_atom_site_calc_flag
_atom_site_refinement_flags
_atom_site_disorder_assembly
_atom_site_disorder_group
Eu1 Eu 0.650419(19) 0.0000 0.07738(3) 0.00924(12) Uani 1 2 d S . .
Pd1 Pd 0.00700(3) 0.0000 0.77922(6) 0.00811(12) Uani 1 2 d S . .
K1 K 0.35653(10) 0.0000 0.43613(17) 0.0153(2) Uani 1 2 d S . .
O1 O 0.8305(3) 0.0000 0.1310(6) 0.0119(7) Uani 1 2 d S . .
O2 O 0.4938(3) 0.0000 0.1946(6) 0.0135(7) Uani 1 2 d S . .
O3 O 0.1523(3) 0.0000 0.2740(6) 0.0115(7) Uani 1 2 d S . .

loop_
_atom_site_aniso_label
_atom_site_aniso_U_11
_atom_site_aniso_U_22
_atom_site_aniso_U_33
_atom_site_aniso_U_23
_atom_site_aniso_U_13
_atom_site_aniso_U_12
Eu1 0.00550(15) 0.00903(16) 0.01349(17) 0.000 0.00295(10) 0.000
Pd1 0.00573(19) 0.00668(19) 0.0120(2) 0.000 0.00230(14) 0.000
K1 0.0116(5) 0.0188(6) 0.0156(5) 0.000 0.0034(4) 0.000
O1 0.0064(15) 0.0145(18) 0.0148(17) 0.000 0.0026(13) 0.000
O2 0.0153(17) 0.0040(15) 0.023(2) 0.000 0.0084(15) 0.000
O3 0.0057(14) 0.0149(17) 0.0141(17) 0.000 0.0026(14) 0.000

loop_
_atom_type_symbol
_atom_type_description
_atom_type_scat_dispersion_real
_atom_type_scat_dispersion_imag
_atom_type_scat_source
O O 0.0106 0.0060 'International Tables Vol C Tables 4.2.6.8 and 6.1.1.4'
K K 0.2009 0.2494 'International Tables Vol C Tables 4.2.6.8 and 6.1.1.4'
Pd Pd -0.9988 1.0072 'International Tables Vol C Tables 4.2.6.8 and 6.1.1.4'
Eu Eu -0.1578 3.6682 'International Tables Vol C Tables 4.2.6.8 and 6.1.1.4'

loop_
_geom_angle_atom_site_label_1
_geom_angle_atom_site_label_2
_geom_angle_atom_site_label_3
_geom_angle
_geom_angle_site_symmetry_1
_geom_angle_site_symmetry_3
_geom_angle_publ_flag
O1 Eu1 O2 135.18(14) . 5_655 ?
O1 Eu1 O2 150.24(14) . . ?
O2 Eu1 O2 74.59(16) 5_655 . ?
O1 Eu1 O3 92.37(11) . 3 ?
O2 Eu1 O3 112.71(10) 5_655 3 ?
O2 Eu1 O3 70.82(10) . 3 ?
O1 Eu1 O3 92.37(11) . 3_545 ?
O2 Eu1 O3 112.71(10) 5_655 3_545 ?
O2 Eu1 O3 70.82(10) . 3_545 ?
O3 Eu1 O3 107.56(16) 3 3_545 ?
O1 Eu1 O1 81.42(11) . 7_645 ?
O2 Eu1 O1 70.80(10) 5_655 7_645 ?
O2 Eu1 O1 115.82(10) . 7_645 ?
O3 Eu1 O1 173.35(12) 3 7_645 ?
O3 Eu1 O1 75.28(12) 3_545 7_645 ?
O1 Eu1 O1 81.42(11) . 7_655 ?
O2 Eu1 O1 70.80(10) 5_655 7_655 ?
O2 Eu1 O1 115.82(10) . 7_655 ?
O3 Eu1 O1 75.28(12) 3 7_655 ?
O3 Eu1 O1 173.35(12) 3_545 7_655 ?
O1 Eu1 O1 101.27(14) 7_645 7_655 ?
O1 Eu1 Pd1 121.48(7) . 3_544 ?
O2 Eu1 Pd1 38.291(10) 5_655 3_544 ?
O2 Eu1 Pd1 80.71(8) . 3_544 ?
O3 Eu1 Pd1 145.42(9) 3 3_544 ?
O3 Eu1 Pd1 80.02(8) 3_545 3_544 ?
O1 Eu1 Pd1 40.34(8) 7_645 3_544 ?
O1 Eu1 Pd1 101.12(8) 7_655 3_544 ?
O1 Eu1 Pd1 121.48(7) . 3_554 ?
O2 Eu1 Pd1 38.291(9) 5_655 3_554 ?
O2 Eu1 Pd1 80.71(8) . 3_554 ?
O3 Eu1 Pd1 80.02(8) 3 3_554 ?
O3 Eu1 Pd1 145.42(9) 3_545 3_554 ?
O1 Eu1 Pd1 101.12(8) 7_645 3_554 ?
O1 Eu1 Pd1 40.34(8) 7_655 3_554 ?
Pd1 Eu1 Pd1 76.299(10) 3_544 3_554 ?
O1 Eu1 Pd1 131.41(6) . 7_546 ?
O2 Eu1 Pd1 80.60(8) 5_655 7_546 ?
O2 Eu1 Pd1 37.867(10) . 7_546 ?
O3 Eu1 Pd1 102.16(8) 3 7_546 ?
O3 Eu1 Pd1 39.04(9) 3_545 7_546 ?
O1 Eu1 Pd1 83.85(8) 7_645 7_546 ?
O1 Eu1 Pd1 147.05(9) 7_655 7_546 ?
Pd1 Eu1 Pd1 62.073(13) 3_544 7_546 ?
Pd1 Eu1 Pd1 106.718(9) 3_554 7_546 ?
O1 Eu1 Pd1 131.41(6) . 7_556 ?
O2 Eu1 Pd1 80.60(8) 5_655 7_556 ?
O2 Eu1 Pd1 37.867(10) . 7_556 ?
O3 Eu1 Pd1 39.04(9) 3 7_556 ?
O3 Eu1 Pd1 102.16(8) 3_545 7_556 ?
O1 Eu1 Pd1 147.05(9) 7_645 7_556 ?
O1 Eu1 Pd1 83.85(8) 7_655 7_556 ?
Pd1 Eu1 Pd1 106.718(9) 3_544 7_556 ?
Pd1 Eu1 Pd1 62.073(13) 3_554 7_556 ?
Pd1 Eu1 Pd1 75.460(11) 7_546 7_556 ?
O1 Eu1 K1 96.39(10) . 5_656 ?
O2 Eu1 K1 128.44(10) 5_655 5_656 ?
O2 Eu1 K1 53.85(10) . 5_656 ?
O3 Eu1 K1 53.82(8) 3 5_656 ?
O3 Eu1 K1 53.82(8) 3_545 5_656 ?
O1 Eu1 K1 128.99(7) 7_645 5_656 ?
O1 Eu1 K1 128.99(7) 7_655 5_656 ?
Pd1 Eu1 K1 121.754(15) 3_544 5_656 ?
Pd1 Eu1 K1 121.754(15) 3_554 5_656 ?
Pd1 Eu1 K1 59.696(15) 7_546 5_656 ?
Pd1 Eu1 K1 59.696(15) 7_556 5_656 ?
O2 Pd1 O2 168.7(2) 7_556 7_546 ?
O2 Pd1 O3 89.35(12) 7_556 5_556 ?
O2 Pd1 O3 89.35(12) 7_546 5_556 ?
O2 Pd1 O1 89.93(12) 7_556 5_656 ?
O2 Pd1 O1 89.93(12) 7_546 5_656 ?
O3 Pd1 O1 172.75(18) 5_556 5_656 ?
O2 Pd1 Eu1 48.30(12) 7_556 3_456 ?
O2 Pd1 Eu1 124.34(13) 7_546 3_456 ?
O3 Pd1 Eu1 122.31(8) 5_556 3_456 ?
O1 Pd1 Eu1 52.91(7) 5_656 3_456 ?
O2 Pd1 Eu1 124.34(13) 7_556 3_446 ?
O2 Pd1 Eu1 48.30(12) 7_546 3_446 ?
O3 Pd1 Eu1 122.31(8) 5_556 3_446 ?
O1 Pd1 Eu1 52.91(7) 5_656 3_446 ?
Eu1 Pd1 Eu1 76.298(10) 3_456 3_446 ?
O2 Pd1 Eu1 123.89(12) 7_556 7_546 ?
O2 Pd1 Eu1 48.68(12) 7_546 7_546 ?
O3 Pd1 Eu1 49.31(7) 5_556 7_546 ?
O1 Pd1 Eu1 126.18(8) 5_656 7_546 ?
Eu1 Pd1 Eu1 117.928(13) 3_456 7_546 ?
Eu1 Pd1 Eu1 73.283(9) 3_446 7_546 ?
O2 Pd1 Eu1 48.68(12) 7_556 7_556 ?
O2 Pd1 Eu1 123.89(12) 7_546 7_556 ?
O3 Pd1 Eu1 49.31(7) 5_556 7_556 ?
O1 Pd1 Eu1 126.18(8) 5_656 7_556 ?
Eu1 Pd1 Eu1 73.283(9) 3_456 7_556 ?
Eu1 Pd1 Eu1 117.928(13) 3_446 7_556 ?
Eu1 Pd1 Eu1 75.459(11) 7_546 7_556 ?
O2 Pd1 K1 58.19(12) 7_556 7_556 ?
O2 Pd1 K1 130.78(12) 7_546 7_556 ?
O3 Pd1 K1 124.13(9) 5_556 7_556 ?
O1 Pd1 K1 61.07(9) 5_656 7_556 ?
Eu1 Pd1 K1 70.54(2) 3_456 7_556 ?
Eu1 Pd1 K1 113.55(2) 3_446 7_556 ?
Eu1 Pd1 K1 170.84(3) 7_546 7_556 ?
Eu1 Pd1 K1 105.158(14) 7_556 7_556 ?
O2 Pd1 K1 130.78(12) 7_556 7_546 ?
O2 Pd1 K1 58.19(12) 7_546 7_546 ?
O3 Pd1 K1 124.13(9) 5_556 7_546 ?
O1 Pd1 K1 61.07(9) 5_656 7_546 ?
Eu1 Pd1 K1 113.55(2) 3_456 7_546 ?
Eu1 Pd1 K1 70.54(2) 3_446 7_546 ?
Eu1 Pd1 K1 105.158(14) 7_546 7_546 ?
Eu1 Pd1 K1 170.84(3) 7_556 7_546 ?
K1 Pd1 K1 72.74(3) 7_556 7_546 ?
O2 Pd1 K1 129.06(13) 7_556 3_445 ?
O2 Pd1 K1 58.80(12) 7_546 3_445 ?
O3 Pd1 K1 58.70(9) 5_556 3_445 ?
O1 Pd1 K1 126.50(8) 5_656 3_445 ?
Eu1 Pd1 K1 176.046(19) 3_456 3_445 ?
Eu1 Pd1 K1 106.553(13) 3_446 3_445 ?
Eu1 Pd1 K1 65.822(19) 7_546 3_445 ?
Eu1 Pd1 K1 107.25(2) 7_556 3_445 ?
K1 Pd1 K1 105.64(2) 7_556 3_445 ?
K1 Pd1 K1 65.50(4) 7_546 3_445 ?
O2 Pd1 K1 58.80(12) 7_556 3_455 ?
O2 Pd1 K1 129.06(13) 7_546 3_455 ?
O3 Pd1 K1 58.70(9) 5_556 3_455 ?
O1 Pd1 K1 126.50(8) 5_656 3_455 ?
Eu1 Pd1 K1 106.553(13) 3_456 3_455 ?
Eu1 Pd1 K1 176.046(19) 3_446 3_455 ?
Eu1 Pd1 K1 107.25(2) 7_546 3_455 ?
Eu1 Pd1 K1 65.822(19) 7_556 3_455 ?
K1 Pd1 K1 65.50(4) 7_556 3_455 ?
K1 Pd1 K1 105.64(2) 7_546 3_455 ?
K1 Pd1 K1 70.47(2) 3_445 3_455 ?
O3 K1 O2 116.65(13) . . ?
O3 K1 O2 141.85(13) . 5_656 ?
O2 K1 O2 101.51(11) . 5_656 ?
O3 K1 O3 96.18(10) . 7_556 ?
O2 K1 O3 127.31(8) . 7_556 ?
O2 K1 O3 57.52(8) 5_656 7_556 ?
O3 K1 O3 96.18(10) . 7_546 ?
O2 K1 O3 127.31(8) . 7_546 ?
O2 K1 O3 57.52(8) 5_656 7_546 ?
O3 K1 O3 84.54(11) 7_556 7_546 ?
O3 K1 O1 75.26(11) . 3_445 ?
O2 K1 O1 59.34(9) . 3_445 ?
O2 K1 O1 129.15(8) 5_656 3_445 ?
O3 K1 O1 171.35(11) 7_556 3_445 ?
O3 K1 O1 95.07(9) 7_546 3_445 ?
O3 K1 O1 75.26(11) . 3_455 ?
O2 K1 O1 59.34(9) . 3_455 ?
O2 K1 O1 129.15(8) 5_656 3_455 ?
O3 K1 O1 95.07(9) 7_556 3_455 ?
O3 K1 O1 171.35(11) 7_546 3_455 ?
O1 K1 O1 84.01(11) 3_445 3_455 ?
O3 K1 Pd1 113.02(8) . 7_556 ?
O2 K1 Pd1 36.440(14) . 7_556 ?
O2 K1 Pd1 97.31(7) 5_656 7_556 ?
O3 K1 Pd1 94.26(6) 7_556 7_556 ?
O3 K1 Pd1 150.70(9) 7_546 7_556 ?
O1 K1 Pd1 90.29(7) 3_445 7_556 ?
O1 K1 Pd1 37.94(7) 3_455 7_556 ?
O3 K1 Pd1 113.02(8) . 7_546 ?
O2 K1 Pd1 36.440(14) . 7_546 ?
O2 K1 Pd1 97.31(7) 5_656 7_546 ?
O3 K1 Pd1 150.70(9) 7_556 7_546 ?
O3 K1 Pd1 94.26(6) 7_546 7_546 ?
O1 K1 Pd1 37.94(7) 3_445 7_546 ?
O1 K1 Pd1 90.29(7) 3_455 7_546 ?
Pd1 K1 Pd1 72.74(3) 7_556 7_546 ?
O3 K1 Pd1 131.75(6) . 3 ?
O2 K1 Pd1 97.14(8) . 3 ?
O2 K1 Pd1 35.327(13) 5_656 3 ?
O3 K1 Pd1 36.28(7) 7_556 3 ?
O3 K1 Pd1 88.28(7) 7_546 3 ?
O1 K1 Pd1 152.35(9) 3_445 3 ?
O1 K1 Pd1 96.53(6) 3_455 3 ?
Pd1 K1 Pd1 74.36(2) 7_556 3 ?
Pd1 K1 Pd1 114.50(4) 7_546 3 ?
O3 K1 Pd1 131.75(6) . 3_545 ?
O2 K1 Pd1 97.14(8) . 3_545 ?
O2 K1 Pd1 35.327(13) 5_656 3_545 ?
O3 K1 Pd1 88.28(7) 7_556 3_545 ?
O3 K1 Pd1 36.28(7) 7_546 3_545 ?
O1 K1 Pd1 96.53(6) 3_445 3_545 ?
O1 K1 Pd1 152.35(9) 3_455 3_545 ?
Pd1 K1 Pd1 114.50(4) 7_556 3_545 ?
Pd1 K1 Pd1 74.36(2) 7_546 3_545 ?
Pd1 K1 Pd1 70.47(2) 3 3_545 ?
O3 K1 Eu1 99.94(10) . 5_656 ?
O2 K1 Eu1 143.41(10) . 5_656 ?
O2 K1 Eu1 41.91(8) 5_656 5_656 ?
O3 K1 Eu1 42.29(6) 7_556 5_656 ?
O3 K1 Eu1 42.29(6) 7_546 5_656 ?
O1 K1 Eu1 137.02(6) 3_445 5_656 ?
O1 K1 Eu1 137.02(6) 3_455 5_656 ?
Pd1 K1 Eu1 128.74(3) 7_556 5_656 ?
Pd1 K1 Eu1 128.74(3) 7_546 5_656 ?
Pd1 K1 Eu1 54.482(18) 3 5_656 ?
Pd1 K1 Eu1 54.482(18) 3_545 5_656 ?
Pd1 O1 Eu1 171.5(2) 5_656 . ?
Pd1 O1 Eu1 86.75(11) 5_656 7_645 ?
Eu1 O1 Eu1 98.58(11) . 7_645 ?
Pd1 O1 Eu1 86.75(11) 5_656 7_655 ?
Eu1 O1 Eu1 98.58(11) . 7_655 ?
Eu1 O1 Eu1 101.27(14) 7_645 7_655 ?
Pd1 O1 K1 80.99(10) 5_656 3 ?
Eu1 O1 K1 92.75(11) . 3 ?
Eu1 O1 K1 165.32(15) 7_645 3 ?
Eu1 O1 K1 86.14(3) 7_655 3 ?
Pd1 O1 K1 80.99(10) 5_656 3_545 ?
Eu1 O1 K1 92.75(11) . 3_545 ?
Eu1 O1 K1 86.14(3) 7_645 3_545 ?
Eu1 O1 K1 165.32(15) 7_655 3_545 ?
K1 O1 K1 84.01(11) 3 3_545 ?
Pd1 O2 Pd1 168.7(2) 7_556 7_546 ?
Pd1 O2 Eu1 93.41(12) 7_556 5_655 ?
Pd1 O2 Eu1 93.41(12) 7_546 5_655 ?
Pd1 O2 Eu1 93.45(12) 7_556 . ?
Pd1 O2 Eu1 93.45(12) 7_546 . ?
Eu1 O2 Eu1 105.41(16) 5_655 . ?
Pd1 O2 K1 85.37(12) 7_556 . ?
Pd1 O2 K1 85.37(12) 7_546 . ?
Eu1 O2 K1 91.85(13) 5_655 . ?
Eu1 O2 K1 162.74(19) . . ?
Pd1 O2 K1 85.88(12) 7_556 5_656 ?
Pd1 O2 K1 85.88(12) 7_546 5_656 ?
Eu1 O2 K1 170.34(18) 5_655 5_656 ?
Eu1 O2 K1 84.25(12) . 5_656 ?
K1 O2 K1 78.49(11) . 5_656 ?
Pd1 O3 Eu1 91.66(11) 5_556 3_445 ?
Pd1 O3 Eu1 91.66(11) 5_556 3_455 ?
Eu1 O3 Eu1 107.56(16) 3_445 3_455 ?
Pd1 O3 K1 164.9(2) 5_556 . ?
Eu1 O3 K1 97.24(10) 3_445 . ?
Eu1 O3 K1 97.24(10) 3_455 . ?
Pd1 O3 K1 85.01(11) 5_556 7_556 ?
Eu1 O3 K1 168.19(14) 3_445 7_556 ?
Eu1 O3 K1 83.89(3) 3_455 7_556 ?
K1 O3 K1 83.82(10) . 7_556 ?
Pd1 O3 K1 85.01(11) 5_556 7_546 ?
Eu1 O3 K1 83.89(3) 3_445 7_546 ?
Eu1 O3 K1 168.19(14) 3_455 7_546 ?
K1 O3 K1 83.82(10) . 7_546 ?
K1 O3 K1 84.53(11) 7_556 7_546 ?

loop_
_geom_bond_atom_site_label_1
_geom_bond_atom_site_label_2
_geom_bond_distance
_geom_bond_site_symmetry_2
_geom_bond_publ_flag
Eu1 O1 2.285(4) . ?
Eu1 O2 2.373(4) 5_655 ?
Eu1 O2 2.410(4) . ?
Eu1 O3 2.429(2) 3 ?
Eu1 O3 2.429(2) 3_545 ?
Eu1 O1 2.535(3) 7_645 ?
Eu1 O1 2.535(3) 7_655 ?
Eu1 Pd1 3.1728(4) 3_544 ?
Eu1 Pd1 3.1728(4) 3_554 ?
Eu1 Pd1 3.2028(4) 7_546 ?
Eu1 Pd1 3.2028(4) 7_556 ?
Eu1 K1 3.5897(12) 5_656 ?
Pd1 O2 1.9695(4) 7_556 ?
Pd1 O2 1.9695(4) 7_546 ?
Pd1 O3 2.018(4) 5_556 ?
Pd1 O1 2.057(4) 5_656 ?
Pd1 Eu1 3.1728(4) 3_456 ?
Pd1 Eu1 3.1728(4) 3_446 ?
Pd1 Eu1 3.2028(4) 7_546 ?
Pd1 Eu1 3.2028(4) 7_556 ?
Pd1 K1 3.3050(10) 7_556 ?
Pd1 K1 3.3050(10) 7_546 ?
Pd1 K1 3.3973(10) 3_445 ?
Pd1 K1 3.3973(10) 3_455 ?
K1 O3 2.632(4) . ?
K1 O2 2.818(4) . ?
K1 O2 2.913(4) 5_656 ?
K1 O3 2.914(3) 7_556 ?
K1 O3 2.914(3) 7_546 ?
K1 O1 2.929(3) 3_445 ?
K1 O1 2.929(3) 3_455 ?
K1 Pd1 3.3050(10) 7_556 ?
K1 Pd1 3.3050(10) 7_546 ?
K1 Pd1 3.3972(10) 3 ?
K1 Pd1 3.3972(10) 3_545 ?
K1 Eu1 3.5897(12) 5_656 ?
O1 Pd1 2.057(4) 5_656 ?
O1 Eu1 2.535(3) 7_645 ?
O1 Eu1 2.535(3) 7_655 ?
O1 K1 2.929(3) 3 ?
O1 K1 2.929(3) 3_545 ?
O2 Pd1 1.9695(4) 7_556 ?
O2 Pd1 1.9695(4) 7_546 ?
O2 Eu1 2.373(4) 5_655 ?
O2 K1 2.913(4) 5_656 ?
O3 Pd1 2.018(4) 5_556 ?
O3 Eu1 2.429(2) 3_445 ?
O3 Eu1 2.429(2) 3_455 ?
O3 K1 2.914(3) 7_556 ?
O3 K1 2.914(3) 7_546 ?
